data_4303609
loop_
_publ_author_name
'Charles E. Diesendruck'
'Eyal Tzur'
'Amos Ben-Asuly'
'Israel Goldberg'
'Bernd F. Straub'
'N. Gabriel Lemcoff'

_publ_section_title
;
Predicting the Cis-Trans Dichloro Configuration of Group 15-16 Chelated
Ruthenium Olefin Metathesis Complexes: A DFT and Experimental Study
;
_journal_name_full 'Inorganic Chemistry'
_journal_page_first 10819
_journal_page_last 10825
_journal_paper_doi 10.1021/ic901444c
_journal_volume 48
_journal_year 2009
_chemical_formula_moiety 'C40 H41 Cl2 N2 P Ru, C H2 Cl2'
_chemical_formula_sum 'C41 H43 Cl4 N2 P Ru'
_chemical_formula_weight 837.61
_chemical_name_systematic
; 
 ? 
;
_space_group_IT_number 14
_symmetry_cell_setting monoclinic
_symmetry_space_group_name_Hall '-P 2ybc'
_symmetry_space_group_name_H-M 'P 1 21/c 1'
_atom_sites_solution_hydrogens geom
_atom_sites_solution_primary direct
_atom_sites_solution_secondary difmap
_audit_creation_method SHELXL-97
_cell_angle_alpha 90.00
_cell_angle_beta 111.8823(16)
_cell_angle_gamma 90.00
_cell_formula_units_Z 8
_cell_length_a 24.2412(12)
_cell_length_b 15.1628(9)
_cell_length_c 25.3001(11)
_cell_measurement_reflns_used 14214
_cell_measurement_temperature 110(2)
_cell_measurement_theta_max 25.51
_cell_measurement_theta_min 1.41
_cell_volume 8629.4(8)
_computing_cell_refinement Denzo
_computing_data_collection 'Collect, Nonius B.V.'
_computing_data_reduction 'Denzo & Scalepack'
_computing_structure_refinement 'SHELXL-97 (Sheldrick, 1997)'
_computing_structure_solution SIR-97
_diffrn_ambient_temperature 110(2)
_diffrn_detector_area_resol_mean 12.8
_diffrn_measured_fraction_theta_full 0.982
_diffrn_measured_fraction_theta_max 0.982
_diffrn_measurement_device_type 'Nonius KappaCCD'
_diffrn_measurement_method '0.3 deg. \w scans'
_diffrn_radiation_monochromator graphite
_diffrn_radiation_source 'fine-focus sealed tube'
_diffrn_radiation_type MoK\a
_diffrn_radiation_wavelength 0.71073
_diffrn_reflns_av_R_equivalents 0.0400
_diffrn_reflns_av_sigmaI/netI 0.0388
_diffrn_reflns_limit_h_max 29
_diffrn_reflns_limit_h_min -27
_diffrn_reflns_limit_k_max 0
_diffrn_reflns_limit_k_min -18
_diffrn_reflns_limit_l_max 0
_diffrn_reflns_limit_l_min -30
_diffrn_reflns_number 52407
_diffrn_reflns_theta_full 25.51
_diffrn_reflns_theta_max 25.51
_diffrn_reflns_theta_min 2.40
_diffrn_standards_number 0
_exptl_absorpt_coefficient_mu 0.677
_exptl_absorpt_correction_type none
_exptl_crystal_colour brown
_exptl_crystal_density_diffrn 1.289
_exptl_crystal_density_method 'not measured'
_exptl_crystal_description prism
_exptl_crystal_F_000 3440
_exptl_crystal_size_max 0.40
_exptl_crystal_size_mid 0.30
_exptl_crystal_size_min 0.25
_platon_squeeze_details
;
;
_refine_diff_density_max 1.467
_refine_diff_density_min -1.035
_refine_diff_density_rms 0.102
_refine_ls_extinction_method none
_refine_ls_goodness_of_fit_ref 1.050
_refine_ls_hydrogen_treatment constr
_refine_ls_matrix_type full
_refine_ls_number_parameters 895
_refine_ls_number_reflns 15798
_refine_ls_number_restraints 0
_refine_ls_restrained_S_all 1.050
_refine_ls_R_factor_all 0.0877
_refine_ls_R_factor_gt 0.0679
_refine_ls_shift/su_max 0.001
_refine_ls_shift/su_mean 0.000
_refine_ls_structure_factor_coef Fsqd
_refine_ls_weighting_details 'calc w=1/[\s^2^(Fo^2^)+(0.0847P)^2^+10.6062P] where P=(Fo^2^+2Fc^2^)/3'
_refine_ls_weighting_scheme calc
_refine_ls_wR_factor_gt 0.1738
_refine_ls_wR_factor_ref 0.1837
_reflns_number_gt 12034
_reflns_number_total 15798
_reflns_threshold_expression >2sigma(I)
_cod_data_source_file ic901444c_si_002_2.cif
_cod_data_source_block lem17sq
_cod_original_sg_symbol_H-M 'P 21/c'
_cod_database_code 4303609

loop_
_symmetry_equiv_pos_as_xyz
'x, y, z'
'-x, y+1/2, -z+1/2'
'-x, -y, -z'
'x, -y-1/2, z-1/2'

loop_
_atom_site_label
_atom_site_type_symbol
_atom_site_fract_x
_atom_site_fract_y
_atom_site_fract_z
_atom_site_U_iso_or_equiv
_atom_site_adp_type
_atom_site_occupancy
_atom_site_symmetry_multiplicity
_atom_site_calc_flag
_atom_site_refinement_flags
_atom_site_disorder_assembly
_atom_site_disorder_group
Ru1 Ru 0.556203(18) 0.53310(3) 0.279650(17) 0.03314(13) Uani 1 1 d . . .
Cl2 Cl 0.62973(6) 0.61512(9) 0.26032(6) 0.0407(3) Uani 1 1 d . . .
Cl3 Cl 0.48567(6) 0.59731(9) 0.19350(6) 0.0412(3) Uani 1 1 d . . .
P4 P 0.62675(6) 0.49787(9) 0.36793(6) 0.0368(3) Uani 1 1 d . . .
C5 C 0.6017(2) 0.5661(4) 0.4143(2) 0.0393(12) Uani 1 1 d . . .
C6 C 0.6277(3) 0.5767(4) 0.4725(2) 0.0469(14) Uani 1 1 d . . .
H6 H 0.6619 0.5432 0.4939 0.056 Uiso 1 1 calc R . .
C7 C 0.6037(3) 0.6372(4) 0.4997(3) 0.0486(14) Uani 1 1 d . . .
H7 H 0.6211 0.6438 0.5399 0.058 Uiso 1 1 calc R . .
C8 C 0.5545(3) 0.6874(4) 0.4686(2) 0.0479(14) Uani 1 1 d . . .
H8 H 0.5394 0.7298 0.4873 0.057 Uiso 1 1 calc R . .
C9 C 0.5276(2) 0.6760(3) 0.4108(2) 0.0395(12) Uani 1 1 d . . .
H9 H 0.4934 0.7096 0.3897 0.047 Uiso 1 1 calc R . .
C10 C 0.5507(2) 0.6148(3) 0.3832(2) 0.0394(12) Uani 1 1 d . . .
C11 C 0.5245(2) 0.6003(3) 0.3217(2) 0.0373(12) Uani 1 1 d . . .
H11 H 0.4875 0.6283 0.3016 0.045 Uiso 1 1 calc R . .
C12 C 0.7017(2) 0.5391(4) 0.3812(2) 0.0442(13) Uani 1 1 d . . .
C13 C 0.7196(3) 0.6246(5) 0.4035(3) 0.0575(17) Uani 1 1 d . . .
H13 H 0.6929 0.6617 0.4127 0.069 Uiso 1 1 calc R . .
C14 C 0.7766(3) 0.6541(6) 0.4118(3) 0.071(2) Uani 1 1 d . . .
H14 H 0.7891 0.7108 0.4277 0.086 Uiso 1 1 calc R . .
C15 C 0.8146(3) 0.6019(6) 0.3972(3) 0.070(2) Uani 1 1 d . . .
H15 H 0.8533 0.6228 0.4028 0.084 Uiso 1 1 calc R . .
C16 C 0.7974(3) 0.5187(6) 0.3743(3) 0.065(2) Uani 1 1 d . . .
H16 H 0.8242 0.4831 0.3640 0.078 Uiso 1 1 calc R . .
C17 C 0.7408(3) 0.4872(5) 0.3662(3) 0.0518(15) Uani 1 1 d . . .
H17 H 0.7290 0.4303 0.3504 0.062 Uiso 1 1 calc R . .
C18 C 0.6448(2) 0.3896(3) 0.4043(2) 0.0366(12) Uani 1 1 d . . .
C19 C 0.6083(2) 0.3186(4) 0.3841(2) 0.0435(13) Uani 1 1 d . . .
H19 H 0.5742 0.3238 0.3499 0.052 Uiso 1 1 calc R . .
C20 C 0.6209(3) 0.2384(4) 0.4135(2) 0.0441(13) Uani 1 1 d . . .
H20 H 0.5957 0.1890 0.3990 0.053 Uiso 1 1 calc R . .
C21 C 0.6692(3) 0.2308(4) 0.4629(3) 0.0489(14) Uani 1 1 d . . .
H21 H 0.6776 0.1761 0.4827 0.059 Uiso 1 1 calc R . .
C22 C 0.7059(3) 0.3024(4) 0.4844(2) 0.0468(14) Uani 1 1 d . . .
H22 H 0.7392 0.2976 0.5192 0.056 Uiso 1 1 calc R . .
C23 C 0.6939(2) 0.3811(4) 0.4549(2) 0.0428(13) Uani 1 1 d . . .
H23 H 0.7196 0.4301 0.4692 0.051 Uiso 1 1 calc R . .
N24 N 0.49945(19) 0.3660(3) 0.23359(19) 0.0392(10) Uani 1 1 d . . .
C25 C 0.4561(3) 0.2944(3) 0.2305(3) 0.0428(13) Uani 1 1 d . . .
H25A H 0.4766 0.2377 0.2443 0.051 Uiso 1 1 calc R . .
H25B H 0.4269 0.2868 0.1911 0.051 Uiso 1 1 calc R . .
C26 C 0.4267(3) 0.3280(4) 0.2693(3) 0.0579(17) Uani 1 1 d . . .
H26A H 0.3839 0.3397 0.2479 0.069 Uiso 1 1 calc R . .
H26B H 0.4308 0.2852 0.3001 0.069 Uiso 1 1 calc R . .
N27 N 0.45899(19) 0.4106(3) 0.2927(2) 0.0400(10) Uani 1 1 d . . .
C28 C 0.4995(2) 0.4304(3) 0.2695(2) 0.0342(11) Uani 1 1 d . . .
C29 C 0.5265(2) 0.3706(3) 0.1922(2) 0.0385(12) Uani 1 1 d . . .
C30 C 0.4926(2) 0.3992(3) 0.1368(2) 0.0408(12) Uani 1 1 d . . .
C31 C 0.5204(3) 0.4061(4) 0.0980(2) 0.0446(13) Uani 1 1 d . . .
H31 H 0.4982 0.4273 0.0608 0.053 Uiso 1 1 calc R . .
C32 C 0.5801(3) 0.3829(4) 0.1118(2) 0.0437(13) Uani 1 1 d . . .
C33 C 0.6109(3) 0.3500(4) 0.1653(2) 0.0435(13) Uani 1 1 d . . .
H33 H 0.6511 0.3323 0.1748 0.052 Uiso 1 1 calc R . .
C34 C 0.5855(2) 0.3417(4) 0.2053(2) 0.0423(13) Uani 1 1 d . . .
C35 C 0.6208(3) 0.2981(5) 0.2622(2) 0.0552(16) Uani 1 1 d . . .
H35A H 0.6516 0.2600 0.2580 0.083 Uiso 1 1 calc R . .
H35B H 0.5940 0.2626 0.2746 0.083 Uiso 1 1 calc R . .
H35C H 0.6396 0.3436 0.2908 0.083 Uiso 1 1 calc R . .
C36 C 0.6087(3) 0.3936(4) 0.0682(3) 0.0564(16) Uani 1 1 d . . .
H36A H 0.6514 0.4043 0.0877 0.085 Uiso 1 1 calc R . .
H36B H 0.5906 0.4436 0.0432 0.085 Uiso 1 1 calc R . .
H36C H 0.6027 0.3397 0.0453 0.085 Uiso 1 1 calc R . .
C37 C 0.4270(3) 0.4200(4) 0.1174(3) 0.0494(14) Uani 1 1 d . . .
H37A H 0.4038 0.3686 0.0978 0.074 Uiso 1 1 calc R . .
H37B H 0.4176 0.4704 0.0912 0.074 Uiso 1 1 calc R . .
H37C H 0.4170 0.4344 0.1505 0.074 Uiso 1 1 calc R . .
C38 C 0.4357(2) 0.4676(3) 0.3254(2) 0.0351(11) Uani 1 1 d . . .
C39 C 0.3898(2) 0.5277(3) 0.2954(2) 0.0397(12) Uani 1 1 d . . .
C40 C 0.3685(2) 0.5821(4) 0.3282(2) 0.0437(13) Uani 1 1 d . . .
H40 H 0.3389 0.6245 0.3091 0.052 Uiso 1 1 calc R . .
C41 C 0.3883(2) 0.5774(4) 0.3866(3) 0.0435(13) Uani 1 1 d . . .
C42 C 0.4308(2) 0.5140(4) 0.4137(2) 0.0423(13) Uani 1 1 d . . .
H42 H 0.4440 0.5087 0.4539 0.051 Uiso 1 1 calc R . .
C43 C 0.4548(2) 0.4581(3) 0.3845(2) 0.0383(12) Uani 1 1 d . . .
C44 C 0.5000(3) 0.3900(4) 0.4168(3) 0.0478(14) Uani 1 1 d . . .
H44A H 0.5401 0.4144 0.4268 0.072 Uiso 1 1 calc R . .
H44B H 0.4957 0.3375 0.3929 0.072 Uiso 1 1 calc R . .
H44C H 0.4938 0.3738 0.4516 0.072 Uiso 1 1 calc R . .
C45 C 0.3646(3) 0.5319(4) 0.2322(2) 0.0495(14) Uani 1 1 d . . .
H45A H 0.3353 0.5796 0.2198 0.074 Uiso 1 1 calc R . .
H45B H 0.3454 0.4757 0.2168 0.074 Uiso 1 1 calc R . .
H45C H 0.3967 0.5433 0.2183 0.074 Uiso 1 1 calc R . .
C46 C 0.3654(3) 0.6380(4) 0.4207(3) 0.0549(15) Uani 1 1 d . . .
H46A H 0.3934 0.6868 0.4357 0.082 Uiso 1 1 calc R . .
H46B H 0.3612 0.6053 0.4524 0.082 Uiso 1 1 calc R . .
H46C H 0.3266 0.6616 0.3963 0.082 Uiso 1 1 calc R . .
Ru47 Ru 0.008223(19) 0.39629(3) 0.29309(2) 0.04220(14) Uani 1 1 d . . .
Cl48 Cl -0.05432(6) 0.33580(10) 0.20188(7) 0.0531(4) Uani 1 1 d . . .
Cl49 Cl -0.05964(6) 0.33277(11) 0.32914(7) 0.0562(4) Uani 1 1 d . . .
P50 P 0.07351(6) 0.42566(10) 0.38446(7) 0.0429(3) Uani 1 1 d . . .
C51 C 0.1400(2) 0.3676(4) 0.3862(3) 0.0458(13) Uani 1 1 d . . .
C52 C 0.1950(3) 0.3628(4) 0.4317(3) 0.0593(17) Uani 1 1 d . . .
H52 H 0.2032 0.3999 0.4640 0.071 Uiso 1 1 calc R . .
C53 C 0.2373(3) 0.3032(5) 0.4290(3) 0.0640(18) Uani 1 1 d . . .
H53 H 0.2744 0.2984 0.4598 0.077 Uiso 1 1 calc R . .
C54 C 0.2250(3) 0.2501(4) 0.3807(3) 0.0608(18) Uani 1 1 d . . .
H54 H 0.2541 0.2094 0.3790 0.073 Uiso 1 1 calc R . .
C55 C 0.1714(3) 0.2560(4) 0.3357(3) 0.0534(15) Uani 1 1 d . . .
H55 H 0.1635 0.2192 0.3034 0.064 Uiso 1 1 calc R . .
C56 C 0.1284(2) 0.3164(4) 0.3376(3) 0.0473(14) Uani 1 1 d . . .
C57 C 0.0702(2) 0.3268(4) 0.2920(3) 0.0451(13) Uani 1 1 d . . .
H57 H 0.0635 0.2942 0.2581 0.054 Uiso 1 1 calc R . .
C58 C 0.0567(3) 0.3653(4) 0.4394(3) 0.0470(14) Uani 1 1 d . . .
C59 C 0.0176(3) 0.4019(4) 0.4628(3) 0.0548(16) Uani 1 1 d . . .
H59 H 0.0015 0.4589 0.4511 0.066 Uiso 1 1 calc R . .
C60 C 0.0024(3) 0.3562(5) 0.5024(3) 0.0655(18) Uani 1 1 d . . .
H60 H -0.0230 0.3829 0.5188 0.079 Uiso 1 1 calc R . .
C61 C 0.0237(4) 0.2715(5) 0.5185(3) 0.073(2) Uani 1 1 d . . .
H61 H 0.0123 0.2393 0.5450 0.087 Uiso 1 1 calc R . .
C62 C 0.0612(4) 0.2354(5) 0.4958(4) 0.077(2) Uani 1 1 d . . .
H62 H 0.0762 0.1776 0.5068 0.092 Uiso 1 1 calc R . .
C63 C 0.0780(3) 0.2813(4) 0.4569(3) 0.0608(17) Uani 1 1 d . . .
H63 H 0.1045 0.2547 0.4419 0.073 Uiso 1 1 calc R . .
C64 C 0.0989(2) 0.5322(4) 0.4186(3) 0.0456(13) Uani 1 1 d . . .
C65 C 0.0915(2) 0.6085(4) 0.3861(3) 0.0463(14) Uani 1 1 d . . .
H65 H 0.0723 0.6055 0.3459 0.056 Uiso 1 1 calc R . .
C66 C 0.1118(3) 0.6889(4) 0.4121(3) 0.0546(16) Uani 1 1 d . . .
H66 H 0.1065 0.7406 0.3895 0.066 Uiso 1 1 calc R . .
C67 C 0.1397(3) 0.6946(4) 0.4704(3) 0.0540(15) Uani 1 1 d . . .
H67 H 0.1528 0.7502 0.4878 0.065 Uiso 1 1 calc R . .
C68 C 0.1487(3) 0.6189(4) 0.5038(3) 0.0545(16) Uani 1 1 d . . .
H68 H 0.1688 0.6222 0.5440 0.065 Uiso 1 1 calc R . .
C69 C 0.1280(3) 0.5385(4) 0.4776(3) 0.0495(14) Uani 1 1 d . . .
H69 H 0.1338 0.4868 0.5003 0.059 Uiso 1 1 calc R . .
N70 N 0.0772(2) 0.5218(3) 0.2415(2) 0.0482(12) Uani 1 1 d . . .
C71 C 0.0676(3) 0.6057(4) 0.2077(3) 0.0580(17) Uani 1 1 d . . .
H71A H 0.0634 0.5938 0.1680 0.070 Uiso 1 1 calc R . .
H71B H 0.1008 0.6475 0.2252 0.070 Uiso 1 1 calc R . .
C72 C 0.0101(3) 0.6412(4) 0.2102(3) 0.0544(15) Uani 1 1 d . . .
H72A H 0.0175 0.6928 0.2359 0.065 Uiso 1 1 calc R . .
H72B H -0.0182 0.6581 0.1719 0.065 Uiso 1 1 calc R . .
N73 N -0.0125(2) 0.5648(3) 0.2332(2) 0.0450(11) Uani 1 1 d . . .
C74 C 0.0288(2) 0.4993(4) 0.2530(2) 0.0423(13) Uani 1 1 d . . .
C75 C 0.1256(3) 0.4656(4) 0.2427(3) 0.0544(16) Uani 1 1 d . . .
C76 C 0.1145(3) 0.4062(4) 0.1975(3) 0.0602(17) Uani 1 1 d . . .
C77 C 0.1622(3) 0.3490(5) 0.1991(4) 0.074(2) Uani 1 1 d . . .
H77 H 0.1551 0.3042 0.1711 0.089 Uiso 1 1 calc R . .
C78 C 0.2171(3) 0.3577(5) 0.2398(4) 0.072(2) Uani 1 1 d . . .
C79 C 0.2274(3) 0.4237(5) 0.2812(4) 0.073(2) Uani 1 1 d . . .
H79 H 0.2664 0.4317 0.3087 0.088 Uiso 1 1 calc R . .
C80 C 0.1815(3) 0.4779(5) 0.2828(3) 0.0619(18) Uani 1 1 d . . .
C81 C 0.1950(3) 0.5493(5) 0.3283(3) 0.069(2) Uani 1 1 d . . .
H81A H 0.1981 0.5226 0.3646 0.104 Uiso 1 1 calc R . .
H81B H 0.1630 0.5931 0.3168 0.104 Uiso 1 1 calc R . .
H81C H 0.2327 0.5781 0.3328 0.104 Uiso 1 1 calc R . .
C82 C 0.2673(4) 0.2955(7) 0.2415(5) 0.109(4) Uani 1 1 d . . .
H82A H 0.2537 0.2343 0.2398 0.163 Uiso 1 1 calc R . .
H82B H 0.3016 0.3048 0.2770 0.163 Uiso 1 1 calc R . .
H82C H 0.2787 0.3075 0.2089 0.163 Uiso 1 1 calc R . .
C83 C 0.0560(3) 0.3975(5) 0.1493(3) 0.074(2) Uani 1 1 d . . .
H83A H 0.0268 0.3722 0.1633 0.111 Uiso 1 1 calc R . .
H83B H 0.0603 0.3589 0.1201 0.111 Uiso 1 1 calc R . .
H83C H 0.0425 0.4558 0.1329 0.111 Uiso 1 1 calc R . .
C84 C -0.0746(2) 0.5576(4) 0.2247(2) 0.0422(13) Uani 1 1 d . . .
C85 C -0.1150(3) 0.5340(4) 0.1699(3) 0.0507(14) Uani 1 1 d . . .
C86 C -0.1749(3) 0.5276(4) 0.1623(3) 0.0507(15) Uani 1 1 d . . .
H86 H -0.2028 0.5122 0.1257 0.061 Uiso 1 1 calc R . .
C87 C -0.1958(3) 0.5429(4) 0.2059(3) 0.0494(15) Uani 1 1 d . . .
C88 C -0.1555(3) 0.5704(4) 0.2579(3) 0.0455(13) Uani 1 1 d . . .
H88 H -0.1693 0.5843 0.2874 0.055 Uiso 1 1 calc R . .
C89 C -0.0946(3) 0.5785(4) 0.2685(2) 0.0447(13) Uani 1 1 d . . .
C90 C -0.0539(3) 0.6126(4) 0.3259(3) 0.0546(16) Uani 1 1 d . . .
H90A H -0.0777 0.6354 0.3468 0.082 Uiso 1 1 calc R . .
H90B H -0.0290 0.6600 0.3205 0.082 Uiso 1 1 calc R . .
H90C H -0.0285 0.5644 0.3476 0.082 Uiso 1 1 calc R . .
C91 C -0.2612(3) 0.5322(5) 0.1958(3) 0.0639(18) Uani 1 1 d . . .
H91A H -0.2849 0.5384 0.1550 0.096 Uiso 1 1 calc R . .
H91B H -0.2730 0.5777 0.2170 0.096 Uiso 1 1 calc R . .
H91C H -0.2680 0.4738 0.2088 0.096 Uiso 1 1 calc R . .
C92 C -0.0966(3) 0.5192(5) 0.1200(3) 0.0588(17) Uani 1 1 d . . .
H92A H -0.1091 0.4602 0.1043 0.088 Uiso 1 1 calc R . .
H92B H -0.0533 0.5243 0.1325 0.088 Uiso 1 1 calc R . .
H92C H -0.1156 0.5635 0.0906 0.088 Uiso 1 1 calc R . .
C93 C 0.4255(3) 0.1279(4) 0.3837(3) 0.0549(15) Uani 1 1 d . . .
H93A H 0.4364 0.1334 0.3498 0.066 Uiso 1 1 calc R . .
H93B H 0.4053 0.0704 0.3813 0.066 Uiso 1 1 calc R . .
Cl94 Cl 0.49034(8) 0.12991(12) 0.44534(7) 0.0657(5) Uani 1 1 d . . .
Cl95 Cl 0.37601(8) 0.21289(13) 0.38263(8) 0.0745(5) Uani 1 1 d . . .
C96 C 0.1875(3) 0.8094(5) 0.2874(4) 0.086(3) Uani 1 1 d . . .
H96A H 0.1479 0.7825 0.2790 0.103 Uiso 1 1 calc R . .
H96B H 0.1815 0.8722 0.2761 0.103 Uiso 1 1 calc R . .
Cl97 Cl 0.23015(8) 0.80179(14) 0.36227(11) 0.0887(7) Uani 1 1 d . . .
Cl98 Cl 0.22293(9) 0.7562(2) 0.24841(13) 0.1146(9) Uani 1 1 d . . .

loop_
_atom_site_aniso_label
_atom_site_aniso_U_11
_atom_site_aniso_U_22
_atom_site_aniso_U_33
_atom_site_aniso_U_23
_atom_site_aniso_U_13
_atom_site_aniso_U_12
Ru1 0.0338(2) 0.0264(2) 0.0402(2) -0.00029(17) 0.01491(18) 0.00007(16)
Cl2 0.0371(7) 0.0384(7) 0.0469(7) 0.0059(6) 0.0161(6) -0.0013(5)
Cl3 0.0409(7) 0.0343(7) 0.0452(7) 0.0033(5) 0.0125(6) 0.0022(5)
P4 0.0355(7) 0.0350(7) 0.0404(7) -0.0005(6) 0.0146(6) -0.0023(6)
C5 0.043(3) 0.032(3) 0.048(3) -0.001(2) 0.022(3) -0.004(2)
C6 0.053(3) 0.043(3) 0.045(3) -0.004(3) 0.019(3) -0.006(3)
C7 0.065(4) 0.040(3) 0.047(3) -0.006(3) 0.028(3) -0.008(3)
C8 0.071(4) 0.029(3) 0.054(4) -0.009(3) 0.035(3) -0.008(3)
C9 0.049(3) 0.027(3) 0.048(3) 0.000(2) 0.025(3) -0.007(2)
C10 0.043(3) 0.030(3) 0.049(3) -0.003(2) 0.021(3) -0.008(2)
C11 0.038(3) 0.025(3) 0.051(3) -0.001(2) 0.019(2) 0.003(2)
C12 0.040(3) 0.047(3) 0.044(3) 0.005(3) 0.015(2) -0.009(3)
C13 0.055(4) 0.065(4) 0.048(3) 0.004(3) 0.013(3) -0.018(3)
C14 0.061(4) 0.090(6) 0.061(4) -0.004(4) 0.020(4) -0.039(4)
C15 0.047(4) 0.105(6) 0.054(4) 0.015(4) 0.012(3) -0.026(4)
C16 0.040(3) 0.102(6) 0.054(4) 0.026(4) 0.020(3) 0.002(4)
C17 0.042(3) 0.064(4) 0.049(3) 0.017(3) 0.016(3) -0.001(3)
C18 0.041(3) 0.037(3) 0.038(3) 0.004(2) 0.021(2) 0.007(2)
C19 0.036(3) 0.044(3) 0.051(3) 0.001(3) 0.015(2) 0.007(2)
C20 0.049(3) 0.034(3) 0.052(3) 0.002(2) 0.022(3) 0.001(2)
C21 0.054(3) 0.045(3) 0.054(4) 0.012(3) 0.027(3) 0.013(3)
C22 0.043(3) 0.058(4) 0.038(3) 0.009(3) 0.013(3) 0.014(3)
C23 0.040(3) 0.049(3) 0.041(3) 0.002(3) 0.017(2) -0.002(2)
N24 0.041(2) 0.030(2) 0.050(3) -0.006(2) 0.021(2) -0.0024(19)
C25 0.054(3) 0.025(3) 0.059(3) -0.004(2) 0.031(3) -0.007(2)
C26 0.066(4) 0.037(3) 0.089(5) -0.025(3) 0.050(4) -0.020(3)
N27 0.041(2) 0.024(2) 0.059(3) -0.007(2) 0.023(2) -0.0043(18)
C28 0.035(3) 0.029(3) 0.038(3) 0.004(2) 0.012(2) 0.008(2)
C29 0.040(3) 0.029(3) 0.050(3) -0.012(2) 0.021(3) -0.005(2)
C30 0.049(3) 0.028(3) 0.047(3) -0.007(2) 0.021(3) -0.003(2)
C31 0.056(3) 0.031(3) 0.045(3) -0.001(2) 0.016(3) 0.001(2)
C32 0.052(3) 0.037(3) 0.050(3) -0.007(3) 0.028(3) -0.008(3)
C33 0.043(3) 0.038(3) 0.053(3) -0.004(3) 0.021(3) -0.001(2)
C34 0.044(3) 0.033(3) 0.053(3) -0.011(2) 0.022(3) -0.006(2)
C35 0.046(3) 0.074(5) 0.046(3) -0.001(3) 0.018(3) 0.015(3)
C36 0.058(4) 0.057(4) 0.061(4) -0.001(3) 0.029(3) 0.000(3)
C37 0.049(3) 0.044(3) 0.051(3) -0.001(3) 0.015(3) 0.007(3)
C38 0.037(3) 0.022(2) 0.053(3) -0.003(2) 0.025(2) -0.003(2)
C39 0.042(3) 0.029(3) 0.053(3) 0.002(2) 0.022(3) -0.001(2)
C40 0.042(3) 0.039(3) 0.054(3) 0.002(3) 0.022(3) 0.004(2)
C41 0.042(3) 0.034(3) 0.060(4) -0.006(3) 0.025(3) -0.001(2)
C42 0.047(3) 0.039(3) 0.047(3) -0.002(2) 0.024(3) -0.004(2)
C43 0.037(3) 0.029(3) 0.052(3) 0.002(2) 0.020(2) 0.001(2)
C44 0.046(3) 0.045(3) 0.058(4) 0.012(3) 0.026(3) 0.008(3)
C45 0.047(3) 0.047(3) 0.054(3) -0.002(3) 0.019(3) 0.004(3)
C46 0.062(4) 0.048(4) 0.067(4) -0.003(3) 0.038(3) 0.005(3)
Ru47 0.0318(2) 0.0378(3) 0.0566(3) -0.0091(2) 0.0160(2) -0.00180(18)
Cl48 0.0409(7) 0.0476(8) 0.0641(9) -0.0144(7) 0.0119(7) -0.0034(6)
Cl49 0.0437(8) 0.0568(9) 0.0725(10) -0.0070(8) 0.0266(7) -0.0085(7)
P50 0.0361(7) 0.0375(8) 0.0532(9) -0.0062(7) 0.0143(6) -0.0007(6)
C51 0.035(3) 0.039(3) 0.061(4) -0.005(3) 0.016(3) 0.000(2)
C52 0.048(4) 0.054(4) 0.070(4) -0.008(3) 0.014(3) 0.001(3)
C53 0.037(3) 0.060(4) 0.087(5) -0.008(4) 0.012(3) 0.007(3)
C54 0.040(3) 0.040(4) 0.100(5) -0.013(3) 0.024(3) 0.001(3)
C55 0.042(3) 0.047(4) 0.072(4) -0.013(3) 0.022(3) -0.004(3)
C56 0.034(3) 0.042(3) 0.068(4) -0.009(3) 0.021(3) -0.001(2)
C57 0.034(3) 0.041(3) 0.064(4) -0.015(3) 0.022(3) -0.007(2)
C58 0.048(3) 0.041(3) 0.052(3) -0.003(3) 0.018(3) -0.002(3)
C59 0.062(4) 0.034(3) 0.067(4) -0.002(3) 0.023(3) 0.001(3)
C60 0.076(5) 0.049(4) 0.078(5) -0.010(4) 0.036(4) -0.007(3)
C61 0.089(5) 0.055(4) 0.079(5) 0.010(4) 0.038(4) -0.009(4)
C62 0.093(6) 0.040(4) 0.104(6) 0.017(4) 0.045(5) 0.011(4)
C63 0.065(4) 0.038(4) 0.086(5) -0.001(3) 0.037(4) 0.009(3)
C64 0.034(3) 0.043(3) 0.054(3) -0.004(3) 0.010(3) -0.001(2)
C65 0.041(3) 0.045(3) 0.045(3) -0.003(3) 0.007(3) 0.000(3)
C66 0.057(4) 0.038(3) 0.059(4) 0.008(3) 0.010(3) 0.005(3)
C67 0.050(3) 0.040(3) 0.061(4) 0.002(3) 0.007(3) 0.001(3)
C68 0.051(3) 0.041(3) 0.055(4) -0.008(3) 0.001(3) 0.001(3)
C69 0.051(3) 0.036(3) 0.054(4) 0.001(3) 0.011(3) 0.002(3)
N70 0.042(3) 0.040(3) 0.068(3) -0.003(2) 0.026(2) 0.000(2)
C71 0.060(4) 0.041(3) 0.085(5) 0.003(3) 0.040(4) 0.006(3)
C72 0.049(3) 0.051(4) 0.069(4) 0.006(3) 0.028(3) 0.002(3)
N73 0.043(3) 0.037(3) 0.055(3) 0.003(2) 0.018(2) 0.002(2)
C74 0.039(3) 0.032(3) 0.054(3) -0.011(2) 0.015(3) -0.004(2)
C75 0.039(3) 0.054(4) 0.077(4) 0.001(3) 0.029(3) -0.003(3)
C76 0.057(4) 0.046(4) 0.093(5) -0.008(3) 0.046(4) 0.000(3)
C77 0.057(4) 0.065(5) 0.116(6) -0.006(4) 0.052(5) 0.010(3)
C78 0.058(4) 0.053(4) 0.117(6) 0.011(4) 0.047(4) 0.008(3)
C79 0.030(3) 0.080(5) 0.112(6) 0.014(5) 0.030(4) -0.003(3)
C80 0.044(3) 0.054(4) 0.090(5) 0.002(4) 0.028(3) -0.003(3)
C81 0.044(4) 0.075(5) 0.084(5) -0.004(4) 0.018(3) -0.011(3)
C82 0.066(5) 0.096(7) 0.188(11) 0.004(7) 0.074(6) 0.021(5)
C83 0.060(4) 0.084(5) 0.084(5) -0.028(4) 0.033(4) 0.007(4)
C84 0.036(3) 0.038(3) 0.052(3) 0.001(2) 0.015(3) 0.001(2)
C85 0.047(3) 0.047(3) 0.057(4) -0.002(3) 0.018(3) 0.008(3)
C86 0.049(3) 0.039(3) 0.057(4) -0.002(3) 0.011(3) 0.005(3)
C87 0.044(3) 0.034(3) 0.069(4) 0.007(3) 0.019(3) 0.008(2)
C88 0.049(3) 0.039(3) 0.055(4) 0.007(3) 0.026(3) 0.009(3)
C89 0.045(3) 0.039(3) 0.052(3) 0.002(3) 0.020(3) 0.007(2)
C90 0.053(4) 0.060(4) 0.050(4) -0.003(3) 0.018(3) 0.013(3)
C91 0.046(3) 0.056(4) 0.088(5) 0.010(4) 0.022(3) -0.004(3)
C92 0.059(4) 0.059(4) 0.057(4) -0.009(3) 0.020(3) 0.006(3)
C93 0.053(4) 0.055(4) 0.052(4) -0.005(3) 0.015(3) 0.005(3)
Cl94 0.0759(11) 0.0592(10) 0.0505(9) -0.0078(8) 0.0104(8) 0.0094(8)
Cl95 0.0605(10) 0.0778(13) 0.0815(12) -0.0270(10) 0.0221(9) 0.0062(9)
C96 0.049(4) 0.055(5) 0.133(7) -0.008(5) 0.011(4) 0.005(3)
Cl97 0.0545(10) 0.0641(12) 0.1318(18) 0.0250(12) 0.0166(11) 0.0055(9)
Cl98 0.0556(12) 0.136(2) 0.160(2) -0.0073(19) 0.0489(14) 0.0135(13)

loop_
_atom_type_symbol
_atom_type_description
_atom_type_scat_dispersion_real
_atom_type_scat_dispersion_imag
_atom_type_scat_source
C C 0.0033 0.0016 'International Tables Vol C Tables 4.2.6.8 and 6.1.1.4'
H H 0.0000 0.0000 'International Tables Vol C Tables 4.2.6.8 and 6.1.1.4'
Cl Cl 0.1484 0.1585 'International Tables Vol C Tables 4.2.6.8 and 6.1.1.4'
N N 0.0061 0.0033 'International Tables Vol C Tables 4.2.6.8 and 6.1.1.4'
P P 0.1023 0.0942 'International Tables Vol C Tables 4.2.6.8 and 6.1.1.4'
Ru Ru -1.2594 0.8363 'International Tables Vol C Tables 4.2.6.8 and 6.1.1.4'

loop_
_geom_angle_atom_site_label_1
_geom_angle_atom_site_label_2
_geom_angle_atom_site_label_3
_geom_angle
_geom_angle_site_symmetry_1
_geom_angle_site_symmetry_3
_geom_angle_publ_flag
C11 Ru1 C28 95.1(2) . . ?
C11 Ru1 P4 83.52(17) . . ?
C28 Ru1 P4 99.61(14) . . ?
C11 Ru1 Cl2 109.75(16) . . ?
C28 Ru1 Cl2 154.60(15) . . ?
P4 Ru1 Cl2 88.75(5) . . ?
C11 Ru1 Cl3 89.48(17) . . ?
C28 Ru1 Cl3 88.67(14) . . ?
P4 Ru1 Cl3 169.56(5) . . ?
Cl2 Ru1 Cl3 86.34(5) . . ?
C12 P4 C5 103.5(3) . . ?
C12 P4 C18 100.2(3) . . ?
C5 P4 C18 104.8(2) . . ?
C12 P4 Ru1 115.14(18) . . ?
C5 P4 Ru1 100.72(18) . . ?
C18 P4 Ru1 129.55(18) . . ?
C6 C5 C10 119.7(5) . . ?
C6 C5 P4 128.4(4) . . ?
C10 C5 P4 111.8(4) . . ?
C5 C6 C7 119.6(6) . . ?
C5 C6 H6 120.2 . . ?
C7 C6 H6 120.2 . . ?
C8 C7 C6 120.5(6) . . ?
C8 C7 H7 119.7 . . ?
C6 C7 H7 119.7 . . ?
C9 C8 C7 120.3(5) . . ?
C9 C8 H8 119.9 . . ?
C7 C8 H8 119.9 . . ?
C8 C9 C10 119.7(5) . . ?
C8 C9 H9 120.1 . . ?
C10 C9 H9 120.1 . . ?
C9 C10 C5 120.1(5) . . ?
C9 C10 C11 122.4(5) . . ?
C5 C10 C11 117.4(5) . . ?
C10 C11 Ru1 126.2(4) . . ?
C10 C11 H11 116.9 . . ?
Ru1 C11 H11 116.9 . . ?
C17 C12 C13 119.2(6) . . ?
C17 C12 P4 119.3(5) . . ?
C13 C12 P4 121.5(5) . . ?
C14 C13 C12 119.6(7) . . ?
C14 C13 H13 120.2 . . ?
C12 C13 H13 120.2 . . ?
C15 C14 C13 120.3(7) . . ?
C15 C14 H14 119.9 . . ?
C13 C14 H14 119.9 . . ?
C14 C15 C16 120.9(6) . . ?
C14 C15 H15 119.5 . . ?
C16 C15 H15 119.5 . . ?
C15 C16 C17 119.8(7) . . ?
C15 C16 H16 120.1 . . ?
C17 C16 H16 120.1 . . ?
C12 C17 C16 120.1(7) . . ?
C12 C17 H17 119.9 . . ?
C16 C17 H17 119.9 . . ?
C19 C18 C23 119.0(5) . . ?
C19 C18 P4 120.8(4) . . ?
C23 C18 P4 120.1(4) . . ?
C18 C19 C20 120.2(5) . . ?
C18 C19 H19 119.9 . . ?
C20 C19 H19 119.9 . . ?
C21 C20 C19 120.3(6) . . ?
C21 C20 H20 119.8 . . ?
C19 C20 H20 119.8 . . ?
C20 C21 C22 120.1(5) . . ?
C20 C21 H21 119.9 . . ?
C22 C21 H21 119.9 . . ?
C23 C22 C21 119.5(5) . . ?
C23 C22 H22 120.2 . . ?
C21 C22 H22 120.2 . . ?
C22 C23 C18 120.9(5) . . ?
C22 C23 H23 119.5 . . ?
C18 C23 H23 119.5 . . ?
C28 N24 C29 125.4(4) . . ?
C28 N24 C25 112.9(4) . . ?
C29 N24 C25 120.2(4) . . ?
N24 C25 C26 102.5(4) . . ?
N24 C25 H25A 111.3 . . ?
C26 C25 H25A 111.3 . . ?
N24 C25 H25B 111.3 . . ?
C26 C25 H25B 111.3 . . ?
H25A C25 H25B 109.2 . . ?
N27 C26 C25 103.8(4) . . ?
N27 C26 H26A 111.0 . . ?
C25 C26 H26A 111.0 . . ?
N27 C26 H26B 111.0 . . ?
C25 C26 H26B 111.0 . . ?
H26A C26 H26B 109.0 . . ?
C28 N27 C38 128.0(4) . . ?
C28 N27 C26 112.1(4) . . ?
C38 N27 C26 118.2(4) . . ?
N24 C28 N27 108.5(4) . . ?
N24 C28 Ru1 118.4(4) . . ?
N27 C28 Ru1 133.1(4) . . ?
C30 C29 C34 119.7(5) . . ?
C30 C29 N24 119.2(5) . . ?
C34 C29 N24 120.9(5) . . ?
C31 C30 C29 118.1(5) . . ?
C31 C30 C37 118.9(5) . . ?
C29 C30 C37 122.9(5) . . ?
C30 C31 C32 122.3(5) . . ?
C30 C31 H31 118.9 . . ?
C32 C31 H31 118.9 . . ?
C33 C32 C31 118.0(5) . . ?
C33 C32 C36 121.8(5) . . ?
C31 C32 C36 120.1(5) . . ?
C32 C33 C34 122.1(5) . . ?
C32 C33 H33 119.0 . . ?
C34 C33 H33 119.0 . . ?
C33 C34 C29 119.4(5) . . ?
C33 C34 C35 119.3(5) . . ?
C29 C34 C35 121.3(5) . . ?
C34 C35 H35A 109.5 . . ?
C34 C35 H35B 109.5 . . ?
H35A C35 H35B 109.5 . . ?
C34 C35 H35C 109.5 . . ?
H35A C35 H35C 109.5 . . ?
H35B C35 H35C 109.5 . . ?
C32 C36 H36A 109.5 . . ?
C32 C36 H36B 109.5 . . ?
H36A C36 H36B 109.5 . . ?
C32 C36 H36C 109.5 . . ?
H36A C36 H36C 109.5 . . ?
H36B C36 H36C 109.5 . . ?
C30 C37 H37A 109.5 . . ?
C30 C37 H37B 109.5 . . ?
H37A C37 H37B 109.5 . . ?
C30 C37 H37C 109.5 . . ?
H37A C37 H37C 109.5 . . ?
H37B C37 H37C 109.5 . . ?
C43 C38 C39 121.2(5) . . ?
C43 C38 N27 120.4(5) . . ?
C39 C38 N27 118.3(5) . . ?
C40 C39 C38 116.9(5) . . ?
C40 C39 C45 121.3(5) . . ?
C38 C39 C45 121.8(5) . . ?
C41 C40 C39 123.3(5) . . ?
C41 C40 H40 118.3 . . ?
C39 C40 H40 118.3 . . ?
C40 C41 C42 117.6(5) . . ?
C40 C41 C46 122.1(5) . . ?
C42 C41 C46 120.3(5) . . ?
C43 C42 C41 122.8(5) . . ?
C43 C42 H42 118.6 . . ?
C41 C42 H42 118.6 . . ?
C42 C43 C38 118.0(5) . . ?
C42 C43 C44 119.7(5) . . ?
C38 C43 C44 122.3(5) . . ?
C43 C44 H44A 109.5 . . ?
C43 C44 H44B 109.5 . . ?
H44A C44 H44B 109.5 . . ?
C43 C44 H44C 109.5 . . ?
H44A C44 H44C 109.5 . . ?
H44B C44 H44C 109.5 . . ?
C39 C45 H45A 109.5 . . ?
C39 C45 H45B 109.5 . . ?
H45A C45 H45B 109.5 . . ?
C39 C45 H45C 109.5 . . ?
H45A C45 H45C 109.5 . . ?
H45B C45 H45C 109.5 . . ?
C41 C46 H46A 109.5 . . ?
C41 C46 H46B 109.5 . . ?
H46A C46 H46B 109.5 . . ?
C41 C46 H46C 109.5 . . ?
H46A C46 H46C 109.5 . . ?
H46B C46 H46C 109.5 . . ?
C57 Ru47 C74 94.6(2) . . ?
C57 Ru47 P50 82.36(19) . . ?
C74 Ru47 P50 98.54(16) . . ?
C57 Ru47 Cl49 117.46(19) . . ?
C74 Ru47 Cl49 147.68(16) . . ?
P50 Ru47 Cl49 90.47(6) . . ?
C57 Ru47 Cl48 89.62(18) . . ?
C74 Ru47 Cl48 89.89(16) . . ?
P50 Ru47 Cl48 168.76(6) . . ?
Cl49 Ru47 Cl48 86.26(6) . . ?
C51 P50 C64 106.1(3) . . ?
C51 P50 C58 100.6(3) . . ?
C64 P50 C58 102.4(3) . . ?
C51 P50 Ru47 101.6(2) . . ?
C64 P50 Ru47 129.0(2) . . ?
C58 P50 Ru47 113.62(19) . . ?
C56 C51 C52 121.0(5) . . ?
C56 C51 P50 111.3(4) . . ?
C52 C51 P50 127.3(5) . . ?
C53 C52 C51 119.1(6) . . ?
C53 C52 H52 120.5 . . ?
C51 C52 H52 120.5 . . ?
C52 C53 C54 119.9(6) . . ?
C52 C53 H53 120.1 . . ?
C54 C53 H53 120.1 . . ?
C55 C54 C53 120.8(6) . . ?
C55 C54 H54 119.6 . . ?
C53 C54 H54 119.6 . . ?
C54 C55 C56 120.0(6) . . ?
C54 C55 H55 120.0 . . ?
C56 C55 H55 120.0 . . ?
C51 C56 C55 119.1(5) . . ?
C51 C56 C57 117.1(5) . . ?
C55 C56 C57 123.8(5) . . ?
C56 C57 Ru47 127.1(4) . . ?
C56 C57 H57 116.5 . . ?
Ru47 C57 H57 116.5 . . ?
C63 C58 C59 117.3(6) . . ?
C63 C58 P50 122.8(5) . . ?
C59 C58 P50 119.8(5) . . ?
C60 C59 C58 120.9(6) . . ?
C60 C59 H59 119.5 . . ?
C58 C59 H59 119.5 . . ?
C59 C60 C61 120.5(7) . . ?
C59 C60 H60 119.7 . . ?
C61 C60 H60 119.7 . . ?
C62 C61 C60 118.8(7) . . ?
C62 C61 H61 120.6 . . ?
C60 C61 H61 120.6 . . ?
C61 C62 C63 121.3(7) . . ?
C61 C62 H62 119.4 . . ?
C63 C62 H62 119.4 . . ?
C58 C63 C62 121.1(6) . . ?
C58 C63 H63 119.4 . . ?
C62 C63 H63 119.4 . . ?
C65 C64 C69 118.5(5) . . ?
C65 C64 P50 120.6(4) . . ?
C69 C64 P50 120.9(5) . . ?
C66 C65 C64 120.4(5) . . ?
C66 C65 H65 119.8 . . ?
C64 C65 H65 119.8 . . ?
C67 C66 C65 120.6(6) . . ?
C67 C66 H66 119.7 . . ?
C65 C66 H66 119.7 . . ?
C66 C67 C68 120.2(6) . . ?
C66 C67 H67 119.9 . . ?
C68 C67 H67 119.9 . . ?
C69 C68 C67 119.0(6) . . ?
C69 C68 H68 120.5 . . ?
C67 C68 H68 120.5 . . ?
C68 C69 C64 121.3(6) . . ?
C68 C69 H69 119.4 . . ?
C64 C69 H69 119.4 . . ?
C74 N70 C75 127.6(5) . . ?
C74 N70 C71 111.9(5) . . ?
C75 N70 C71 117.8(5) . . ?
N70 C71 C72 103.2(5) . . ?
N70 C71 H71A 111.1 . . ?
C72 C71 H71A 111.1 . . ?
N70 C71 H71B 111.1 . . ?
C72 C71 H71B 111.1 . . ?
H71A C71 H71B 109.1 . . ?
N73 C72 C71 102.5(5) . . ?
N73 C72 H72A 111.3 . . ?
C71 C72 H72A 111.3 . . ?
N73 C72 H72B 111.3 . . ?
C71 C72 H72B 111.3 . . ?
H72A C72 H72B 109.2 . . ?
C74 N73 C84 125.4(5) . . ?
C74 N73 C72 112.6(5) . . ?
C84 N73 C72 121.0(5) . . ?
N70 C74 N73 108.2(5) . . ?
N70 C74 Ru47 134.2(4) . . ?
N73 C74 Ru47 117.6(4) . . ?
C80 C75 C76 121.9(6) . . ?
C80 C75 N70 120.6(6) . . ?
C76 C75 N70 117.0(6) . . ?
C75 C76 C77 117.2(7) . . ?
C75 C76 C83 124.0(6) . . ?
C77 C76 C83 118.7(6) . . ?
C78 C77 C76 121.2(8) . . ?
C78 C77 H77 119.4 . . ?
C76 C77 H77 119.4 . . ?
C77 C78 C79 119.3(7) . . ?
C77 C78 C82 120.6(8) . . ?
C79 C78 C82 120.1(8) . . ?
C80 C79 C78 121.3(7) . . ?
C80 C79 H79 119.4 . . ?
C78 C79 H79 119.4 . . ?
C75 C80 C79 118.6(7) . . ?
C75 C80 C81 122.1(6) . . ?
C79 C80 C81 119.3(6) . . ?
C80 C81 H81A 109.5 . . ?
C80 C81 H81B 109.5 . . ?
H81A C81 H81B 109.5 . . ?
C80 C81 H81C 109.5 . . ?
H81A C81 H81C 109.5 . . ?
H81B C81 H81C 109.5 . . ?
C78 C82 H82A 109.5 . . ?
C78 C82 H82B 109.5 . . ?
H82A C82 H82B 109.5 . . ?
C78 C82 H82C 109.5 . . ?
H82A C82 H82C 109.5 . . ?
H82B C82 H82C 109.5 . . ?
C76 C83 H83A 109.5 . . ?
C76 C83 H83B 109.5 . . ?
H83A C83 H83B 109.5 . . ?
C76 C83 H83C 109.5 . . ?
H83A C83 H83C 109.5 . . ?
H83B C83 H83C 109.5 . . ?
C89 C84 C85 121.1(5) . . ?
C89 C84 N73 120.9(5) . . ?
C85 C84 N73 117.9(5) . . ?
C86 C85 C84 117.2(6) . . ?
C86 C85 C92 119.5(6) . . ?
C84 C85 C92 123.3(6) . . ?
C87 C86 C85 123.0(6) . . ?
C87 C86 H86 118.5 . . ?
C85 C86 H86 118.5 . . ?
C88 C87 C86 117.9(5) . . ?
C88 C87 C91 121.2(6) . . ?
C86 C87 C91 120.9(6) . . ?
C87 C88 C89 122.0(6) . . ?
C87 C88 H88 119.0 . . ?
C89 C88 H88 119.0 . . ?
C84 C89 C88 118.5(5) . . ?
C84 C89 C90 122.9(5) . . ?
C88 C89 C90 118.6(5) . . ?
C89 C90 H90A 109.5 . . ?
C89 C90 H90B 109.5 . . ?
H90A C90 H90B 109.5 . . ?
C89 C90 H90C 109.5 . . ?
H90A C90 H90C 109.5 . . ?
H90B C90 H90C 109.5 . . ?
C87 C91 H91A 109.5 . . ?
C87 C91 H91B 109.5 . . ?
H91A C91 H91B 109.5 . . ?
C87 C91 H91C 109.5 . . ?
H91A C91 H91C 109.5 . . ?
H91B C91 H91C 109.5 . . ?
C85 C92 H92A 109.5 . . ?
C85 C92 H92B 109.5 . . ?
H92A C92 H92B 109.5 . . ?
C85 C92 H92C 109.5 . . ?
H92A C92 H92C 109.5 . . ?
H92B C92 H92C 109.5 . . ?
Cl95 C93 Cl94 112.5(4) . . ?
Cl95 C93 H93A 109.1 . . ?
Cl94 C93 H93A 109.1 . . ?
Cl95 C93 H93B 109.1 . . ?
Cl94 C93 H93B 109.1 . . ?
H93A C93 H93B 107.8 . . ?
Cl98 C96 Cl97 111.0(4) . . ?
Cl98 C96 H96A 109.4 . . ?
Cl97 C96 H96A 109.4 . . ?
Cl98 C96 H96B 109.4 . . ?
Cl97 C96 H96B 109.4 . . ?
H96A C96 H96B 108.0 . . ?

loop_
_geom_bond_atom_site_label_1
_geom_bond_atom_site_label_2
_geom_bond_distance
_geom_bond_site_symmetry_2
_geom_bond_publ_flag
Ru1 C11 1.836(5) . ?
Ru1 C28 2.030(5) . ?
Ru1 P4 2.3133(14) . ?
Ru1 Cl2 2.3690(13) . ?
Ru1 Cl3 2.4174(13) . ?
P4 C12 1.830(5) . ?
P4 C5 1.830(6) . ?
P4 C18 1.852(5) . ?
C5 C6 1.377(8) . ?
C5 C10 1.404(8) . ?
C6 C7 1.399(8) . ?
C6 H6 0.9500 . ?
C7 C8 1.385(9) . ?
C7 H7 0.9500 . ?
C8 C9 1.371(8) . ?
C8 H8 0.9500 . ?
C9 C10 1.397(7) . ?
C9 H9 0.9500 . ?
C10 C11 1.461(8) . ?
C11 H11 0.9500 . ?
C12 C17 1.390(9) . ?
C12 C13 1.416(9) . ?
C13 C14 1.391(9) . ?
C13 H13 0.9500 . ?
C14 C15 1.366(11) . ?
C14 H14 0.9500 . ?
C15 C16 1.386(11) . ?
C15 H15 0.9500 . ?
C16 C17 1.394(8) . ?
C16 H16 0.9500 . ?
C17 H17 0.9500 . ?
C18 C19 1.366(8) . ?
C18 C23 1.391(8) . ?
C19 C20 1.400(8) . ?
C19 H19 0.9500 . ?
C20 C21 1.363(8) . ?
C20 H20 0.9500 . ?
C21 C22 1.380(9) . ?
C21 H21 0.9500 . ?
C22 C23 1.380(8) . ?
C22 H22 0.9500 . ?
C23 H23 0.9500 . ?
N24 C28 1.334(7) . ?
N24 C29 1.431(7) . ?
N24 C25 1.493(7) . ?
C25 C26 1.502(8) . ?
C25 H25A 0.9900 . ?
C25 H25B 0.9900 . ?
C26 N27 1.479(7) . ?
C26 H26A 0.9900 . ?
C26 H26B 0.9900 . ?
N27 C28 1.350(7) . ?
N27 C38 1.447(6) . ?
C29 C30 1.403(8) . ?
C29 C34 1.412(8) . ?
C30 C31 1.385(8) . ?
C30 C37 1.513(8) . ?
C31 C32 1.401(8) . ?
C31 H31 0.9500 . ?
C32 C33 1.371(8) . ?
C32 C36 1.517(8) . ?
C33 C34 1.372(8) . ?
C33 H33 0.9500 . ?
C34 C35 1.525(8) . ?
C35 H35A 0.9800 . ?
C35 H35B 0.9800 . ?
C35 H35C 0.9800 . ?
C36 H36A 0.9800 . ?
C36 H36B 0.9800 . ?
C36 H36C 0.9800 . ?
C37 H37A 0.9800 . ?
C37 H37B 0.9800 . ?
C37 H37C 0.9800 . ?
C38 C43 1.399(8) . ?
C38 C39 1.420(7) . ?
C39 C40 1.397(8) . ?
C39 C45 1.486(8) . ?
C40 C41 1.375(8) . ?
C40 H40 0.9500 . ?
C41 C42 1.390(8) . ?
C41 C46 1.502(8) . ?
C42 C43 1.387(8) . ?
C42 H42 0.9500 . ?
C43 C44 1.506(7) . ?
C44 H44A 0.9800 . ?
C44 H44B 0.9800 . ?
C44 H44C 0.9800 . ?
C45 H45A 0.9800 . ?
C45 H45B 0.9800 . ?
C45 H45C 0.9800 . ?
C46 H46A 0.9800 . ?
C46 H46B 0.9800 . ?
C46 H46C 0.9800 . ?
Ru47 C57 1.844(5) . ?
Ru47 C74 2.023(6) . ?
Ru47 P50 2.3065(16) . ?
Ru47 Cl49 2.3631(16) . ?
Ru47 Cl48 2.4200(15) . ?
P50 C51 1.823(6) . ?
P50 C64 1.827(6) . ?
P50 C58 1.833(6) . ?
C51 C56 1.392(8) . ?
C51 C52 1.402(8) . ?
C52 C53 1.387(9) . ?
C52 H52 0.9500 . ?
C53 C54 1.400(10) . ?
C53 H53 0.9500 . ?
C54 C55 1.374(9) . ?
C54 H54 0.9500 . ?
C55 C56 1.400(8) . ?
C55 H55 0.9500 . ?
C56 C57 1.461(8) . ?
C57 H57 0.9500 . ?
C58 C63 1.383(9) . ?
C58 C59 1.405(9) . ?
C59 C60 1.377(10) . ?
C59 H59 0.9500 . ?
C60 C61 1.388(10) . ?
C60 H60 0.9500 . ?
C61 C62 1.359(11) . ?
C61 H61 0.9500 . ?
C62 C63 1.384(10) . ?
C62 H62 0.9500 . ?
C63 H63 0.9500 . ?
C64 C65 1.391(8) . ?
C64 C69 1.397(8) . ?
C65 C66 1.386(8) . ?
C65 H65 0.9500 . ?
C66 C67 1.376(9) . ?
C66 H66 0.9500 . ?
C67 C68 1.394(9) . ?
C67 H67 0.9500 . ?
C68 C69 1.388(8) . ?
C68 H68 0.9500 . ?
C69 H69 0.9500 . ?
N70 C74 1.354(7) . ?
N70 C75 1.442(8) . ?
N70 C71 1.501(8) . ?
C71 C72 1.516(8) . ?
C71 H71A 0.9900 . ?
C71 H71B 0.9900 . ?
C72 N73 1.489(8) . ?
C72 H72A 0.9900 . ?
C72 H72B 0.9900 . ?
N73 C74 1.365(7) . ?
N73 C84 1.443(7) . ?
C75 C80 1.369(9) . ?
C75 C76 1.401(9) . ?
C76 C77 1.435(9) . ?
C76 C83 1.491(10) . ?
C77 C78 1.352(11) . ?
C77 H77 0.9500 . ?
C78 C79 1.402(11) . ?
C78 C82 1.526(10) . ?
C79 C80 1.396(10) . ?
C79 H79 0.9500 . ?
C80 C81 1.525(10) . ?
C81 H81A 0.9800 . ?
C81 H81B 0.9800 . ?
C81 H81C 0.9800 . ?
C82 H82A 0.9800 . ?
C82 H82B 0.9800 . ?
C82 H82C 0.9800 . ?
C83 H83A 0.9800 . ?
C83 H83B 0.9800 . ?
C83 H83C 0.9800 . ?
C84 C89 1.403(8) . ?
C84 C85 1.413(8) . ?
C85 C86 1.397(9) . ?
C85 C92 1.503(9) . ?
C86 C87 1.393(9) . ?
C86 H86 0.9500 . ?
C87 C88 1.379(9) . ?
C87 C91 1.519(8) . ?
C88 C89 1.404(8) . ?
C88 H88 0.9500 . ?
C89 C90 1.509(8) . ?
C90 H90A 0.9800 . ?
C90 H90B 0.9800 . ?
C90 H90C 0.9800 . ?
C91 H91A 0.9800 . ?
C91 H91B 0.9800 . ?
C91 H91C 0.9800 . ?
C92 H92A 0.9800 . ?
C92 H92B 0.9800 . ?
C92 H92C 0.9800 . ?
C93 Cl95 1.753(6) . ?
C93 Cl94 1.755(6) . ?
C93 H93A 0.9900 . ?
C93 H93B 0.9900 . ?
C96 Cl98 1.731(9) . ?
C96 Cl97 1.791(9) . ?
C96 H96A 0.9900 . ?
C96 H96B 0.9900 . ?

loop_
_platon_squeeze_void_nr
_platon_squeeze_void_average_x
_platon_squeeze_void_average_y
_platon_squeeze_void_average_z
_platon_squeeze_void_volume
_platon_squeeze_void_count_electrons
1 0.000 0.000 0.500 690.7 230.2
2 1.000 0.500 1.000 690.6 230.1
